data_2204294
loop_
_publ_author_name
'Reto Dorta'
'Georg S\"uss-Fink'
'Helen Stoeckli-Evans'

_publ_section_title
Di-\m-acetato-\k^4^<i>O</i>:<i>O</i>'-tetracarbonylbis(pyridyl-2-yl-\k<i>N</i>-amine)diruthenium(I)(<i>Ru</i>---<i>Ru</i>)
_journal_issue 10
_journal_name_full 'Acta Crystallographica Section E'
_journal_page_first m1397
_journal_page_last m1399
_journal_paper_doi 10.1107/S160053680402166X
_journal_volume 60
_journal_year 2004
_chemical_formula_iupac '[Ru2 (C2 H3 O2)2 (C5 H6 N2)2 (C O)4]'
_chemical_formula_moiety 'C18 H18 N4 O8 Ru2'
_chemical_formula_sum 'C18 H18 N4 O8 Ru2'
_chemical_formula_weight 620.50
_chemical_name_systematic
;
Di-\m-acetato-\k^4^O:O'-tetracarbonylbis(pyridyl-2-yl-\kN-
amine)diruthenium(I)(Ru---Ru)
;
_space_group_IT_number 2
_symmetry_cell_setting triclinic
_symmetry_space_group_name_Hall '-P 1'
_symmetry_space_group_name_H-M 'P -1'
_atom_sites_solution_hydrogens geom
_atom_sites_solution_primary direct
_atom_sites_solution_secondary difmap
_audit_creation_method SHELXL-97
_cell_angle_alpha 83.82(2)
_cell_angle_beta 78.925(17)
_cell_angle_gamma 76.881(15)
_cell_formula_units_Z 2
_cell_length_a 9.3027(15)
_cell_length_b 9.952(2)
_cell_length_c 12.474(3)
_cell_measurement_reflns_used 23
_cell_measurement_temperature 293(2)
_cell_measurement_theta_max 16.8
_cell_measurement_theta_min 14.0
_cell_volume 1101.3(4)
_computing_cell_refinement STADI4
_computing_data_collection 'STADI4 (Stoe & Cie, 1997)'
_computing_data_reduction 'X-RED (Stoe & Cie, 1997)'
_computing_molecular_graphics 'PLATON  (Spek, 2003) and MERCURY (Bruno et al., 2002)'
_computing_publication_material SHELXL97
_computing_structure_refinement 'SHELXL97 (Sheldrick, 1997)'
_computing_structure_solution 'SHELXS97 (Sheldrick, 1990)'
_diffrn_ambient_temperature 293(2)
_diffrn_measured_fraction_theta_full 0.999
_diffrn_measured_fraction_theta_max 0.999
_diffrn_measurement_device_type 'Stoe AED2 four-circle'
_diffrn_measurement_method 2\q/\w
_diffrn_radiation_monochromator graphite
_diffrn_radiation_source 'fine-focus sealed tube'
_diffrn_radiation_type MoK\a
_diffrn_radiation_wavelength 0.71073
_diffrn_reflns_av_R_equivalents 0.0000
_diffrn_reflns_av_sigmaI/netI 0.0195
_diffrn_reflns_limit_h_max 11
_diffrn_reflns_limit_h_min -10
_diffrn_reflns_limit_k_max 12
_diffrn_reflns_limit_k_min -11
_diffrn_reflns_limit_l_max 15
_diffrn_reflns_limit_l_min 0
_diffrn_reflns_number 4092
_diffrn_reflns_theta_full 25.49
_diffrn_reflns_theta_max 25.49
_diffrn_reflns_theta_min 2.11
_diffrn_standards_decay_% 1
_diffrn_standards_interval_time 60
_diffrn_standards_number 3
_exptl_absorpt_coefficient_mu 1.423
_exptl_absorpt_correction_T_max 0.764
_exptl_absorpt_correction_T_min 0.363
_exptl_absorpt_correction_type refdelf
_exptl_absorpt_process_details '(DELrefABS in PLATON; Spek, 2003)'
_exptl_crystal_colour yellow
_exptl_crystal_density_diffrn 1.871
_exptl_crystal_density_method 'not measured'
_exptl_crystal_description Block
_exptl_crystal_F_000 612
_exptl_crystal_size_max 0.34
_exptl_crystal_size_mid 0.34
_exptl_crystal_size_min 0.19
_refine_diff_density_max 0.421
_refine_diff_density_min -0.377
_refine_ls_extinction_method none
_refine_ls_goodness_of_fit_ref 1.117
_refine_ls_hydrogen_treatment mixed
_refine_ls_matrix_type full
_refine_ls_number_parameters 305
_refine_ls_number_reflns 4092
_refine_ls_number_restraints 4
_refine_ls_restrained_S_all 1.117
_refine_ls_R_factor_all 0.0307
_refine_ls_R_factor_gt 0.0252
_refine_ls_shift/su_max 0.001
_refine_ls_shift/su_mean <0.001
_refine_ls_structure_factor_coef Fsqd
_refine_ls_weighting_details 'calc w=1/[\s^2^(Fo^2^)+(0.0207P)^2^+1.3224P] where P=(Fo^2^+2Fc^2^)/3'
_refine_ls_weighting_scheme calc
_refine_ls_wR_factor_gt 0.0547
_refine_ls_wR_factor_ref 0.0581
_reflns_number_gt 3678
_reflns_number_total 4092
_reflns_threshold_expression 'I > 2\s(I)'
_cod_data_source_file ci6437.cif
_cod_data_source_block I
_cod_depositor_comments
;
The following automatic conversions were performed:
'_symmetry_cell_setting' value 'Triclinic' changed to 'triclinic'
according to '/home/saulius/struct/CIF-dictionaries/cif_core.dic'
dictionary named 'cif_core.dic' version 2.4.1 from 2010-06-29.

Automatic conversion script
Id: cif_fix_enum 1527 2010-12-29 10:47:43Z saulius 

The following automatic conversions were performed:

'_symmetry_cell_setting' value 'Triclinic' changed to 'triclinic'
according to /home/saulius/struct/CIF-dictionaries/cif_core.dic
dictionary named 'cif_core.dic' version 2.4.1 from 2010-06-29.

Automatic conversion script
Id: cif_fix_values 1715 2011-07-08 13:25:40Z adriana 
;
_cod_database_code 2204294
_cod_database_fobs_code 2204294

loop_
_symmetry_equiv_pos_as_xyz
'x, y, z'
'-x, -y, -z'

loop_
_atom_site_label
_atom_site_fract_x
_atom_site_fract_y
_atom_site_fract_z
_atom_site_U_iso_or_equiv
_atom_site_adp_type
_atom_site_calc_flag
_atom_site_refinement_flags
_atom_site_occupancy
_atom_site_type_symbol
Ru1 0.81649(3) 0.24089(2) 0.32290(2) 0.02656(7) Uani d . 1 Ru
Ru2 1.08333(3) 0.18889(2) 0.19130(2) 0.02594(7) Uani d . 1 Ru
O1 0.7364(2) 0.3021(2) 0.17226(17) 0.0342(5) Uani d . 1 O
O2 0.9619(2) 0.3138(2) 0.07518(17) 0.0329(5) Uani d . 1 O
O3 0.8575(2) 0.4451(2) 0.30466(18) 0.0344(5) Uani d . 1 O
O4 1.1011(2) 0.3856(2) 0.23392(18) 0.0333(5) Uani d . 1 O
O5 1.2456(3) 0.0260(3) 0.3636(3) 0.0683(9) Uani d . 1 O
O6 1.0494(3) -0.0786(3) 0.1224(3) 0.0630(8) Uani d . 1 O
O7 0.9554(3) 0.1836(3) 0.5242(2) 0.0626(8) Uani d . 1 O
O8 0.7785(3) -0.0503(3) 0.3327(2) 0.0564(7) Uani d . 1 O
N1 0.5768(3) 0.3439(3) 0.3892(2) 0.0330(6) Uani d . 1 N
N2 0.5285(4) 0.1594(4) 0.5101(3) 0.0593(10) Uani d D 1 N
H21 0.462(4) 0.125(5) 0.558(3) 0.075(15) Uiso d D 1 H
H22 0.623(2) 0.126(4) 0.509(3) 0.055(12) Uiso d D 1 H
N3 1.2812(3) 0.1995(3) 0.0582(2) 0.0300(6) Uani d . 1 N
N4 1.4300(3) 0.2434(4) 0.1744(3) 0.0457(8) Uani d D 1 N
H41 1.513(3) 0.266(3) 0.180(3) 0.027(8) Uiso d D 1 H
H42 1.346(3) 0.286(4) 0.214(3) 0.052(12) Uiso d D 1 H
C1 0.8211(3) 0.3464(3) 0.0908(3) 0.0297(7) Uani d . 1 C
C2 0.7477(4) 0.4465(4) 0.0084(3) 0.0502(10) Uani d . 1 C
H2C 0.8104 0.5106 -0.0218 0.075 Uiso calc R 1 H
H2B 0.6523 0.4961 0.0434 0.075 Uiso calc R 1 H
H2A 0.7335 0.3968 -0.0493 0.075 Uiso calc R 1 H
C3 0.9837(4) 0.4731(3) 0.2668(2) 0.0304(7) Uani d . 1 C
C4 0.9936(4) 0.6223(4) 0.2581(3) 0.0465(9) Uani d . 1 C
H4A 0.9275 0.6680 0.3185 0.070 Uiso calc R 1 H
H4B 0.9649 0.6658 0.1906 0.070 Uiso calc R 1 H
H4C 1.0946 0.6288 0.2595 0.070 Uiso calc R 1 H
C5 1.1840(4) 0.0895(4) 0.2972(3) 0.0399(8) Uani d . 1 C
C6 1.0606(4) 0.0249(3) 0.1502(3) 0.0378(8) Uani d . 1 C
C7 0.8998(4) 0.2024(4) 0.4475(3) 0.0379(8) Uani d . 1 C
C8 0.7921(4) 0.0624(4) 0.3286(3) 0.0352(7) Uani d . 1 C
C10 0.4779(4) 0.2826(4) 0.4584(3) 0.0390(8) Uani d . 1 C
C11 0.3250(4) 0.3427(4) 0.4776(3) 0.0497(10) Uani d . 1 C
H11A 0.2576 0.2959 0.5224 0.060 Uiso calc R 1 H
C12 0.2755(4) 0.4707(4) 0.4301(3) 0.0517(10) Uani d . 1 C
H12A 0.1743 0.5128 0.4436 0.062 Uiso calc R 1 H
C13 0.3765(4) 0.5370(4) 0.3618(3) 0.0489(9) Uani d . 1 C
H13A 0.3452 0.6245 0.3291 0.059 Uiso calc R 1 H
C14 0.5236(4) 0.4711(4) 0.3435(3) 0.0412(8) Uani d . 1 C
H14A 0.5913 0.5160 0.2970 0.049 Uiso calc R 1 H
C15 1.4171(3) 0.2103(3) 0.0748(3) 0.0332(7) Uani d . 1 C
C16 1.5427(4) 0.1841(4) -0.0085(3) 0.0409(8) Uani d . 1 C
H16A 1.6372 0.1855 0.0053 0.049 Uiso calc R 1 H
C17 1.5261(4) 0.1569(4) -0.1093(3) 0.0505(10) Uani d . 1 C
H17A 1.6091 0.1401 -0.1649 0.061 Uiso calc R 1 H
C18 1.3843(4) 0.1540(4) -0.1294(3) 0.0494(9) Uani d . 1 C
H18A 1.3697 0.1393 -0.1985 0.059 Uiso calc R 1 H
C19 1.2678(4) 0.1736(4) -0.0435(3) 0.0377(8) Uani d . 1 C
H19A 1.1735 0.1690 -0.0555 0.045 Uiso calc R 1 H

loop_
_atom_site_aniso_label
_atom_site_aniso_U_11
_atom_site_aniso_U_22
_atom_site_aniso_U_33
_atom_site_aniso_U_12
_atom_site_aniso_U_13
_atom_site_aniso_U_23
Ru1 0.02682(13) 0.02788(14) 0.02494(13) -0.00673(10) -0.00407(10) -0.00038(10)
Ru2 0.02490(13) 0.02492(13) 0.02803(14) -0.00448(9) -0.00487(10) -0.00303(10)
O1 0.0293(11) 0.0447(13) 0.0294(12) -0.0091(10) -0.0074(9) 0.0013(10)
O2 0.0301(11) 0.0383(12) 0.0293(12) -0.0069(9) -0.0041(9) -0.0003(10)
O3 0.0332(12) 0.0297(12) 0.0388(13) -0.0067(9) -0.0013(10) -0.0047(10)
O4 0.0315(11) 0.0315(12) 0.0377(13) -0.0077(9) -0.0041(10) -0.0071(10)
O5 0.0615(19) 0.074(2) 0.0622(19) -0.0006(16) -0.0262(16) 0.0256(16)
O6 0.077(2) 0.0413(16) 0.078(2) -0.0230(14) -0.0076(16) -0.0192(15)
O7 0.075(2) 0.076(2) 0.0434(16) -0.0142(16) -0.0308(15) 0.0017(14)
O8 0.0684(19) 0.0389(15) 0.0655(19) -0.0219(13) -0.0082(15) -0.0028(13)
N1 0.0293(13) 0.0368(15) 0.0313(15) -0.0062(11) -0.0027(11) -0.0019(12)
N2 0.045(2) 0.061(2) 0.059(2) -0.0081(18) 0.0034(18) 0.0204(18)
N3 0.0297(13) 0.0302(14) 0.0302(14) -0.0054(11) -0.0058(11) -0.0031(11)
N4 0.0318(16) 0.068(2) 0.0434(18) -0.0168(15) -0.0057(14) -0.0190(16)
C1 0.0326(17) 0.0295(16) 0.0284(16) -0.0065(13) -0.0075(13) -0.0035(13)
C2 0.045(2) 0.054(2) 0.048(2) -0.0058(18) -0.0134(17) 0.0152(18)
C3 0.0373(17) 0.0317(17) 0.0237(16) -0.0081(14) -0.0066(13) -0.0036(13)
C4 0.051(2) 0.0308(18) 0.057(2) -0.0112(16) -0.0028(18) -0.0052(17)
C5 0.0350(18) 0.0360(18) 0.046(2) -0.0048(14) -0.0042(16) -0.0012(16)
C6 0.0365(18) 0.0340(19) 0.042(2) -0.0072(14) -0.0037(15) -0.0038(15)
C7 0.0407(18) 0.0364(19) 0.0363(19) -0.0075(15) -0.0068(15) -0.0022(15)
C8 0.0339(17) 0.040(2) 0.0324(18) -0.0100(14) -0.0040(14) -0.0023(14)
C10 0.0405(19) 0.045(2) 0.0298(18) -0.0091(16) -0.0018(14) -0.0042(15)
C11 0.0359(19) 0.070(3) 0.041(2) -0.0129(18) 0.0046(16) -0.0108(19)
C12 0.036(2) 0.065(3) 0.050(2) 0.0042(18) -0.0065(17) -0.019(2)
C13 0.044(2) 0.046(2) 0.052(2) 0.0055(17) -0.0106(18) -0.0072(18)
C14 0.0395(19) 0.0378(19) 0.044(2) -0.0043(15) -0.0044(16) -0.0060(16)
C15 0.0309(16) 0.0297(16) 0.0388(19) -0.0058(13) -0.0049(14) -0.0053(14)
C16 0.0285(17) 0.046(2) 0.048(2) -0.0087(15) -0.0017(15) -0.0082(17)
C17 0.042(2) 0.059(2) 0.043(2) -0.0077(18) 0.0120(17) -0.0123(19)
C18 0.054(2) 0.060(2) 0.0326(19) -0.0084(19) -0.0032(17) -0.0113(17)
C19 0.0367(18) 0.0421(19) 0.0349(18) -0.0073(15) -0.0062(14) -0.0073(15)

loop_
_atom_type_symbol
_atom_type_description
_atom_type_scat_dispersion_real
_atom_type_scat_dispersion_imag
_atom_type_scat_source
C C 0.0033 0.0016 'International Tables Vol C Tables 4.2.6.8 and 6.1.1.4'
H H 0.0000 0.0000 'International Tables Vol C Tables 4.2.6.8 and 6.1.1.4'
N N 0.0061 0.0033 'International Tables Vol C Tables 4.2.6.8 and 6.1.1.4'
O O 0.0106 0.0060 'International Tables Vol C Tables 4.2.6.8 and 6.1.1.4'
Ru Ru -1.2594 0.8363 'International Tables Vol C Tables 4.2.6.8 and 6.1.1.4'

loop_
_geom_angle_atom_site_label_1
_geom_angle_atom_site_label_2
_geom_angle_atom_site_label_3
_geom_angle
_geom_angle_publ_flag
C8 Ru1 C7 90.59(15) y
C8 Ru1 O1 95.02(12) y
C7 Ru1 O1 173.35(12) y
C8 Ru1 O3 175.45(12) y
C7 Ru1 O3 91.21(12) y
O1 Ru1 O3 82.94(9) y
C8 Ru1 N1 98.68(12) y
C7 Ru1 N1 102.03(13) y
O1 Ru1 N1 80.68(9) y
O3 Ru1 N1 85.03(9) y
C8 Ru1 Ru2 93.73(10) y
C7 Ru1 Ru2 93.02(11) y
O1 Ru1 Ru2 83.07(6) y
O3 Ru1 Ru2 82.01(6) y
N1 Ru1 Ru2 160.31(7) y
C6 Ru2 C5 88.00(16) y
C6 Ru2 O2 94.91(13) y
C5 Ru2 O2 176.54(13) y
C6 Ru2 O4 176.91(12) y
C5 Ru2 O4 95.01(13) y
O2 Ru2 O4 82.06(9) y
C6 Ru2 N3 93.14(13) y
C5 Ru2 N3 98.45(13) y
O2 Ru2 N3 83.27(9) y
O4 Ru2 N3 87.11(9) y
C6 Ru2 Ru1 94.75(11) y
C5 Ru2 Ru1 95.08(11) y
O2 Ru2 Ru1 82.83(6) y
O4 Ru2 Ru1 84.31(6) y
N3 Ru2 Ru1 164.55(7) y
C1 O1 Ru1 119.59(19) ?
C1 O2 Ru2 122.7(2) ?
C3 O3 Ru1 123.8(2) ?
C3 O4 Ru2 119.6(2) ?
C10 N1 C14 117.1(3) ?
C10 N1 Ru1 125.3(2) ?
C14 N1 Ru1 116.9(2) ?
C10 N2 H21 116(3) ?
C10 N2 H22 122(3) ?
H21 N2 H22 120(4) ?
C15 N3 C19 118.0(3) ?
C15 N3 Ru2 124.7(2) ?
C19 N3 Ru2 116.7(2) ?
C15 N4 H41 117(2) ?
C15 N4 H42 115(3) ?
H41 N4 H42 118(3) ?
O2 C1 O1 124.5(3) ?
O2 C1 C2 118.0(3) ?
O1 C1 C2 117.5(3) ?
C1 C2 H2C 109.5 ?
C1 C2 H2B 109.5 ?
H2C C2 H2B 109.5 ?
C1 C2 H2A 109.5 ?
H2C C2 H2A 109.5 ?
H2B C2 H2A 109.5 ?
O3 C3 O4 124.9(3) ?
O3 C3 C4 117.2(3) ?
O4 C3 C4 117.9(3) ?
C3 C4 H4A 109.5 ?
C3 C4 H4B 109.5 ?
H4A C4 H4B 109.5 ?
C3 C4 H4C 109.5 ?
H4A C4 H4C 109.5 ?
H4B C4 H4C 109.5 ?
O5 C5 Ru2 179.0(3) ?
O6 C6 Ru2 178.3(3) ?
O7 C7 Ru1 176.7(3) ?
O8 C8 Ru1 179.1(3) ?
N1 C10 N2 118.7(3) ?
N1 C10 C11 121.6(3) ?
N2 C10 C11 119.6(3) ?
C12 C11 C10 119.4(4) ?
C12 C11 H11A 120.3 ?
C10 C11 H11A 120.3 ?
C11 C12 C13 119.4(3) ?
C11 C12 H12A 120.3 ?
C13 C12 H12A 120.3 ?
C14 C13 C12 118.4(4) ?
C14 C13 H13A 120.8 ?
C12 C13 H13A 120.8 ?
N1 C14 C13 123.8(4) ?
N1 C14 H14A 118.1 ?
C13 C14 H14A 118.1 ?
N3 C15 N4 118.5(3) ?
N3 C15 C16 120.7(3) ?
N4 C15 C16 120.8(3) ?
C17 C16 C15 119.8(3) ?
C17 C16 H16A 120.1 ?
C15 C16 H16A 120.1 ?
C16 C17 C18 119.9(3) ?
C16 C17 H17A 120.1 ?
C18 C17 H17A 120.1 ?
C19 C18 C17 117.4(3) ?
C19 C18 H18A 121.3 ?
C17 C18 H18A 121.3 ?
N3 C19 C18 124.0(3) ?
N3 C19 H19A 118.0 ?
C18 C19 H19A 118.0 ?

loop_
_geom_bond_atom_site_label_1
_geom_bond_atom_site_label_2
_geom_bond_distance
_geom_bond_publ_flag
Ru1 C8 1.833(3) y
Ru1 C7 1.834(4) y
Ru1 O1 2.131(2) y
Ru1 O3 2.132(2) y
Ru1 N1 2.267(3) y
Ru1 Ru2 2.6756(7) y
Ru2 C6 1.830(3) y
Ru2 C5 1.837(4) y
Ru2 O2 2.127(2) y
Ru2 O4 2.133(2) y
Ru2 N3 2.243(3) y
O1 C1 1.265(4) ?
O2 C1 1.258(4) ?
O3 C3 1.260(4) ?
O4 C3 1.262(4) ?
O5 C5 1.148(4) ?
O6 C6 1.154(4) ?
O7 C7 1.151(4) ?
O8 C8 1.152(4) ?
N1 C10 1.342(4) ?
N1 C14 1.357(4) ?
N2 C10 1.351(5) ?
N2 H21 0.880(19) ?
N2 H22 0.865(19) ?
N3 C15 1.349(4) ?
N3 C19 1.355(4) ?
N4 C15 1.353(4) ?
N4 H41 0.874(18) ?
N4 H42 0.882(19) ?
C1 C2 1.502(4) ?
C2 H2C 0.96 ?
C2 H2B 0.96 ?
C2 H2A 0.96 ?
C3 C4 1.499(4) ?
C4 H4A 0.96 ?
C4 H4B 0.96 ?
C4 H4C 0.96 ?
C10 C11 1.397(5) ?
C11 C12 1.365(6) ?
C11 H11A 0.93 ?
C12 C13 1.377(6) ?
C12 H12A 0.93 ?
C13 C14 1.363(5) ?
C13 H13A 0.93 ?
C14 H14A 0.93 ?
C15 C16 1.402(5) ?
C16 C17 1.359(5) ?
C16 H16A 0.93 ?
C17 C18 1.396(5) ?
C17 H17A 0.93 ?
C18 C19 1.365(5) ?
C18 H18A 0.93 ?
C19 H19A 0.93 ?

loop_
_geom_hbond_atom_site_label_D
_geom_hbond_atom_site_label_H
_geom_hbond_atom_site_label_A
_geom_hbond_site_symmetry_A
_geom_hbond_distance_DH
_geom_hbond_distance_HA
_geom_hbond_distance_DA
_geom_hbond_angle_DHA
N2 H21 O8 2_656 0.880(19) 2.60(2) 3.461(4) 166(4)
N2 H22 O5 2_756 0.865(19) 2.39(3) 3.031(5) 132(3)
N4 H41 O1 1_655 0.874(18) 2.17(2) 3.032(4) 171(3)
N4 H42 O4 . 0.882(19) 2.24(3) 3.050(4) 152(3)

loop_
_geom_torsion_atom_site_label_1
_geom_torsion_atom_site_label_2
_geom_torsion_atom_site_label_3
_geom_torsion_atom_site_label_4
_geom_torsion
_geom_torsion_publ_flag
C8 Ru1 Ru2 C6 16.29(15) ?
C7 Ru1 Ru2 C6 107.08(15) ?
O1 Ru1 Ru2 C6 -78.32(13) ?
O3 Ru1 Ru2 C6 -162.12(13) ?
N1 Ru1 Ru2 C6 -112.8(2) ?
C8 Ru1 Ru2 C5 -72.12(15) ?
C7 Ru1 Ru2 C5 18.67(15) ?
O1 Ru1 Ru2 C5 -166.73(13) ?
O3 Ru1 Ru2 C5 109.47(13) ?
N1 Ru1 Ru2 C5 158.7(2) ?
C8 Ru1 Ru2 O2 110.66(12) ?
C7 Ru1 Ru2 O2 -158.55(12) ?
O1 Ru1 Ru2 O2 16.05(9) y
O3 Ru1 Ru2 O2 -67.75(9) ?
N1 Ru1 Ru2 O2 -18.5(2) ?
C8 Ru1 Ru2 O4 -166.66(12) ?
C7 Ru1 Ru2 O4 -75.87(12) ?
O1 Ru1 Ru2 O4 98.72(9) ?
O3 Ru1 Ru2 O4 14.93(9) y
N1 Ru1 Ru2 O4 64.2(2) ?
C8 Ru1 Ru2 N3 136.7(3) ?
C7 Ru1 Ru2 N3 -132.5(3) ?
O1 Ru1 Ru2 N3 42.1(3) ?
O3 Ru1 Ru2 N3 -41.7(3) ?
N1 Ru1 Ru2 N3 7.6(3) ?
C8 Ru1 O1 C1 -120.6(2) ?
O3 Ru1 O1 C1 55.3(2) ?
N1 Ru1 O1 C1 141.4(2) ?
Ru2 Ru1 O1 C1 -27.4(2) ?
C6 Ru2 O2 C1 81.3(3) ?
O4 Ru2 O2 C1 -98.1(2) ?
N3 Ru2 O2 C1 173.9(2) ?
Ru1 Ru2 O2 C1 -12.9(2) ?
C7 Ru1 O3 C3 78.3(3) ?
O1 Ru1 O3 C3 -98.6(2) ?
N1 Ru1 O3 C3 -179.8(2) ?
Ru2 Ru1 O3 C3 -14.6(2) ?
C5 Ru2 O4 C3 -117.7(2) ?
O2 Ru2 O4 C3 60.4(2) ?
N3 Ru2 O4 C3 144.0(2) ?
Ru1 Ru2 O4 C3 -23.1(2) ?
C8 Ru1 N1 C10 28.1(3) ?
C7 Ru1 N1 C10 -64.4(3) ?
O1 Ru1 N1 C10 121.8(3) ?
O3 Ru1 N1 C10 -154.6(3) ?
Ru2 Ru1 N1 C10 156.5(2) ?
C8 Ru1 N1 C14 -142.3(3) ?
C7 Ru1 N1 C14 125.2(3) ?
O1 Ru1 N1 C14 -48.6(2) ?
O3 Ru1 N1 C14 35.0(2) ?
Ru2 Ru1 N1 C14 -13.9(4) ?
C6 Ru2 N3 C15 -123.6(3) ?
C5 Ru2 N3 C15 -35.1(3) ?
O2 Ru2 N3 C15 141.8(3) ?
O4 Ru2 N3 C15 59.5(2) ?
Ru1 Ru2 N3 C15 115.8(3) ?
C6 Ru2 N3 C19 46.8(3) ?
C5 Ru2 N3 C19 135.2(2) ?
O2 Ru2 N3 C19 -47.8(2) ?
O4 Ru2 N3 C19 -130.2(2) ?
Ru1 Ru2 N3 C19 -73.9(4) ?
Ru2 O2 C1 O1 -5.0(4) ?
Ru2 O2 C1 C2 174.0(2) ?
Ru1 O1 C1 O2 27.0(4) ?
Ru1 O1 C1 C2 -152.0(2) ?
Ru1 O3 C3 O4 0.8(4) ?
Ru1 O3 C3 C4 179.3(2) ?
Ru2 O4 C3 O3 19.7(4) ?
Ru2 O4 C3 C4 -158.7(2) ?
C14 N1 C10 N2 -176.3(3) ?
Ru1 N1 C10 N2 13.4(5) ?
C14 N1 C10 C11 4.0(5) ?
Ru1 N1 C10 C11 -166.4(3) ?
N1 C10 C11 C12 -3.9(6) ?
N2 C10 C11 C12 176.3(4) ?
C10 C11 C12 C13 1.6(6) ?
C11 C12 C13 C14 0.5(6) ?
C10 N1 C14 C13 -1.8(5) ?
Ru1 N1 C14 C13 169.4(3) ?
C12 C13 C14 N1 -0.4(6) ?
C19 N3 C15 N4 176.5(3) ?
Ru2 N3 C15 N4 -13.3(4) ?
C19 N3 C15 C16 -5.2(5) ?
Ru2 N3 C15 C16 165.0(2) ?
N3 C15 C16 C17 4.5(5) ?
N4 C15 C16 C17 -177.2(4) ?
C15 C16 C17 C18 -0.5(6) ?
C16 C17 C18 C19 -2.7(6) ?
C15 N3 C19 C18 1.9(5) ?
Ru2 N3 C19 C18 -169.1(3) ?
C17 C18 C19 N3 2.0(6) ?
